data_7035204
loop_
_publ_author_name
'Ghavale, Ninad'
'Manjare, Sudesh T.'
'Singh, Harkesh B.'
'Butcher, Ray J.'

_publ_section_title
;
 Bis(chalcogenones) as pincer ligands: isolation and Heck activity of the
 selone-ligated unsymmetrical C,C,Se-Pd pincer complex.
;
_journal_issue 26
_journal_name_full 'Dalton transactions (Cambridge, England : 2003)'
_journal_page_first 11893
_journal_page_last 11900
_journal_paper_doi 10.1039/c5dt01565k
_journal_volume 44
_journal_year 2015
_chemical_formula_moiety 'C30 H34 N4 Se2'
_chemical_formula_sum 'C30 H33 N4 Se2'
_chemical_formula_weight 607.52
_chemical_name_systematic
; 
 ? 
;
_space_group_IT_number 14
_symmetry_cell_setting monoclinic
_symmetry_space_group_name_Hall '-P 2ybc'
_symmetry_space_group_name_H-M 'P 1 21/c 1'
_atom_sites_solution_hydrogens geom
_atom_sites_solution_primary direct
_atom_sites_solution_secondary difmap
_audit_creation_method SHELXL-97
_audit_update_record
;
2015-04-25 deposited with the CCDC.
2015-05-15 downloaded from the CCDC.
;
_cell_angle_alpha 90.00
_cell_angle_beta 94.4040(10)
_cell_angle_gamma 90.00
_cell_formula_units_Z 4
_cell_length_a 9.74100(10)
_cell_length_b 21.5258(5)
_cell_length_c 13.7748(2)
_cell_measurement_reflns_used 5055
_cell_measurement_temperature 296(2)
_cell_measurement_theta_max 75.3172
_cell_measurement_theta_min 4.5489
_cell_volume 2879.81(8)
_computing_cell_refinement
;
CrysAlisPro, Agilent Technologies,
Version 1.171.34.49 (release 20-01-2011 CrysAlis171 .NET)
(compiled Jan 20 2011,15:58:25)
;
_computing_data_collection
;
CrysAlisPro, Agilent Technologies,
Version 1.171.34.49 (release 20-01-2011 CrysAlis171 .NET)
(compiled Jan 20 2011,15:58:25)
;
_computing_data_reduction
;
CrysAlisPro, Agilent Technologies,
Version 1.171.34.49 (release 20-01-2011 CrysAlis171 .NET)
(compiled Jan 20 2011,15:58:25)
;
_computing_molecular_graphics 'SHELXTL (Sheldrick, 2008)'
_computing_publication_material SHELXTL
_computing_structure_refinement 'SHELXL-97 (Sheldrick, 2008)'
_computing_structure_solution 'SHELXS-97 (Sheldrick, 2008)'
_diffrn_ambient_temperature 296(2)
_diffrn_detector_area_resol_mean 10.5081
_diffrn_measured_fraction_theta_full 1.000
_diffrn_measured_fraction_theta_max 0.975
_diffrn_measurement_device_type 'Xcalibur, Ruby, Gemini'
_diffrn_measurement_method '\w scans'
_diffrn_radiation_monochromator graphite
_diffrn_radiation_source 'Enhance (Cu) X-ray Source'
_diffrn_radiation_type CuK\a
_diffrn_radiation_wavelength 1.54178
_diffrn_reflns_av_R_equivalents 0.0203
_diffrn_reflns_av_sigmaI/netI 0.0253
_diffrn_reflns_limit_h_max 8
_diffrn_reflns_limit_h_min -12
_diffrn_reflns_limit_k_max 26
_diffrn_reflns_limit_k_min -25
_diffrn_reflns_limit_l_max 17
_diffrn_reflns_limit_l_min -17
_diffrn_reflns_number 11694
_diffrn_reflns_theta_full 67.50
_diffrn_reflns_theta_max 75.49
_diffrn_reflns_theta_min 4.55
_exptl_absorpt_coefficient_mu 3.391
_exptl_absorpt_correction_T_max 1.00000
_exptl_absorpt_correction_T_min 0.51054
_exptl_absorpt_correction_type multi-scan
_exptl_absorpt_process_details
;
CrysAlisPro, Agilent Technologies,
Version 1.171.34.49 (release 20-01-2011 CrysAlis171 .NET)
(compiled Jan 20 2011,15:58:25)
Empirical absorption correction using spherical harmonics,
 implemented in SCALE3 ABSPACK scaling algorithm.
;
_exptl_crystal_colour 'pale yellow'
_exptl_crystal_density_diffrn 1.401
_exptl_crystal_density_method 'not measured'
_exptl_crystal_description prism
_exptl_crystal_F_000 1236
_exptl_crystal_size_max 0.48
_exptl_crystal_size_mid 0.41
_exptl_crystal_size_min 0.24
_refine_diff_density_max 0.862
_refine_diff_density_min -1.229
_refine_diff_density_rms 0.068
_refine_ls_extinction_method none
_refine_ls_goodness_of_fit_ref 1.052
_refine_ls_hydrogen_treatment constr
_refine_ls_matrix_type full
_refine_ls_number_parameters 344
_refine_ls_number_reflns 5827
_refine_ls_number_restraints 23
_refine_ls_restrained_S_all 1.051
_refine_ls_R_factor_all 0.0768
_refine_ls_R_factor_gt 0.0636
_refine_ls_shift/su_max 0.001
_refine_ls_shift/su_mean 0.000
_refine_ls_structure_factor_coef Fsqd
_refine_ls_weighting_details 'calc w=1/[\s^2^(Fo^2^)+(0.0956P)^2^+2.1514P] where P=(Fo^2^+2Fc^2^)/3'
_refine_ls_weighting_scheme calc
_refine_ls_wR_factor_gt 0.1809
_refine_ls_wR_factor_ref 0.1959
_reflns_number_gt 4543
_reflns_number_total 5827
_reflns_threshold_expression I>2\s(I)
_cod_data_source_file c5dt01565k2.cif
_cod_data_source_block 8
_cod_depositor_comments 'Adding full bibliography for 7035204--7035208.cif.'
_cod_original_sg_symbol_H-M 'P 21/c'
_cod_database_code 7035204

loop_
_symmetry_equiv_pos_as_xyz
'x, y, z'
'-x, y+1/2, -z+1/2'
'-x, -y, -z'
'x, -y-1/2, z-1/2'

loop_
_atom_site_label
_atom_site_type_symbol
_atom_site_fract_x
_atom_site_fract_y
_atom_site_fract_z
_atom_site_U_iso_or_equiv
_atom_site_adp_type
_atom_site_occupancy
_atom_site_symmetry_multiplicity
_atom_site_calc_flag
_atom_site_refinement_flags
_atom_site_disorder_assembly
_atom_site_disorder_group
Se1 Se -0.20377(5) 0.79310(3) 0.21270(4) 0.08915(19) Uani 1 1 d . . .
Se2 Se 0.44500(7) 0.60160(4) 0.77691(5) 0.1281(3) Uani 1 1 d . . .
N1 N -0.0747(3) 0.70953(15) 0.0863(2) 0.0669(8) Uani 1 1 d . . .
N2 N 0.0613(3) 0.73640(15) 0.2129(2) 0.0639(7) Uani 1 1 d . . .
N3 N 0.5029(3) 0.63608(15) 0.5846(2) 0.0657(7) Uani 1 1 d . . .
C1 C -0.0670(4) 0.74448(17) 0.1688(3) 0.0626(8) Uani 1 1 d . . .
C2 C 0.0500(5) 0.67903(18) 0.0790(3) 0.0732(10) Uani 1 1 d . . .
C3 C 0.0930(7) 0.6390(2) 0.0088(4) 0.0979(16) Uani 1 1 d . . .
H3A H 0.0352 0.6269 -0.0448 0.118 Uiso 1 1 calc R . .
C4 C 0.2272(9) 0.6182(3) 0.0231(6) 0.128(3) Uani 1 1 d . . .
H4A H 0.2615 0.5923 -0.0232 0.154 Uiso 1 1 calc R . .
C5 C 0.3119(7) 0.6347(3) 0.1038(6) 0.121(2) Uani 1 1 d . . .
H5A H 0.4007 0.6186 0.1106 0.145 Uiso 1 1 calc R . .
C6 C 0.2697(5) 0.6741(2) 0.1752(4) 0.0936(15) Uani 1 1 d . . .
H6A H 0.3269 0.6853 0.2295 0.112 Uiso 1 1 calc R . .
C7 C 0.1351(4) 0.69575(18) 0.1594(3) 0.0687(9) Uani 1 1 d . . .
C8 C -0.1945(5) 0.7085(2) 0.0144(3) 0.0828(12) Uani 1 1 d . . .
H8A H -0.1635 0.6998 -0.0495 0.099 Uiso 1 1 calc R . .
H8B H -0.2375 0.7491 0.0120 0.099 Uiso 1 1 calc R . .
C9 C -0.3003(7) 0.6601(3) 0.0380(5) 0.1138(19) Uani 1 1 d . . .
H9A H -0.3381 0.6721 0.0984 0.137 Uiso 1 1 calc R . .
H9B H -0.3751 0.6615 -0.0127 0.137 Uiso 1 1 calc R . .
C10 C -0.2543(8) 0.5969(3) 0.0478(8) 0.162(4) Uani 1 1 d . . .
H10A H -0.1614 0.5873 0.0463 0.194 Uiso 1 1 calc R . .
C11 C -0.3539(7) 0.5484(3) 0.0601(7) 0.142(3) Uani 1 1 d . . .
H11A H -0.3068 0.5102 0.0761 0.213 Uiso 1 1 calc R . .
H11B H -0.4109 0.5433 0.0006 0.213 Uiso 1 1 calc R . .
H11C H -0.4101 0.5596 0.1116 0.213 Uiso 1 1 calc R . .
C12 C 0.1159(5) 0.76748(19) 0.3006(3) 0.0736(10) Uani 1 1 d . . .
H12A H 0.0520 0.7997 0.3171 0.088 Uiso 1 1 calc R . .
H12B H 0.2020 0.7874 0.2881 0.088 Uiso 1 1 calc R . .
C13 C 0.1406(4) 0.72397(17) 0.3865(3) 0.0648(9) Uani 1 1 d . . .
C14 C 0.0411(4) 0.6828(2) 0.4120(3) 0.0728(10) Uani 1 1 d . . .
H14A H -0.0418 0.6800 0.3739 0.087 Uiso 1 1 calc R . .
C15 C 0.0632(4) 0.6456(2) 0.4935(3) 0.0777(11) Uani 1 1 d . . .
H15A H -0.0049 0.6183 0.5103 0.093 Uiso 1 1 calc R . .
C16 C 0.1871(4) 0.64917(19) 0.5503(3) 0.0719(10) Uani 1 1 d . A .
H16A H 0.2018 0.6244 0.6055 0.086 Uiso 1 1 calc R . .
C17 C 0.2882(4) 0.68948(18) 0.5246(3) 0.0639(8) Uani 1 1 d . . .
C18 C 0.2648(4) 0.72667(18) 0.4439(3) 0.0655(9) Uani 1 1 d . A .
H18A H 0.3330 0.7541 0.4273 0.079 Uiso 1 1 calc R . .
C19 C 0.4246(4) 0.69363(19) 0.5865(3) 0.0723(10) Uani 1 1 d . A .
H19A H 0.4790 0.7273 0.5626 0.087 Uiso 1 1 calc R . .
H19B H 0.4066 0.7031 0.6532 0.087 Uiso 1 1 calc R . .
C20 C 0.5187(4) 0.5945(2) 0.6582(3) 0.0776(11) Uani 1 1 d . A .
N4A N 0.6016(7) 0.5497(3) 0.6225(6) 0.0874(16) Uani 0.762(6) 1 d PD A 1
C21A C 0.5720(5) 0.6206(2) 0.5070(3) 0.0735(19) Uani 0.762(6) 1 d PGD A 1
C22A C 0.5908(5) 0.6491(2) 0.4185(3) 0.0793(16) Uani 0.762(6) 1 d PGD A 1
H22A H 0.5513 0.6877 0.4041 0.095 Uiso 0.762(6) 1 calc PR A 1
C23A C 0.6688(6) 0.6200(3) 0.3514(3) 0.107(3) Uani 0.762(6) 1 d PGD A 1
H23A H 0.6814 0.6390 0.2922 0.128 Uiso 0.762(6) 1 calc PR A 1
C24A C 0.7280(6) 0.5623(3) 0.3729(4) 0.135(4) Uani 0.762(6) 1 d PGD A 1
H24A H 0.7802 0.5428 0.3281 0.162 Uiso 0.762(6) 1 calc PR A 1
C25A C 0.7091(7) 0.5339(3) 0.4615(5) 0.118(3) Uani 0.762(6) 1 d PGD A 1
H25A H 0.7487 0.4953 0.4759 0.141 Uiso 0.762(6) 1 calc PR A 1
C26A C 0.6311(6) 0.5630(2) 0.5285(4) 0.0828(17) Uani 0.762(6) 1 d PGD A 1
C27A C 0.6450(9) 0.4949(4) 0.6802(11) 0.150(4) Uani 0.762(6) 1 d PD A 1
H27A H 0.6743 0.4628 0.6370 0.180 Uiso 0.762(6) 1 calc PR A 1
H27B H 0.5671 0.4791 0.7124 0.180 Uiso 0.762(6) 1 calc PR A 1
C28A C 0.7690(8) 0.5100(4) 0.7610(7) 0.125(4) Uani 0.762(6) 1 d PD A 1
H28A H 0.7495 0.5476 0.7961 0.151 Uiso 0.762(6) 1 calc PR A 1
H28B H 0.7806 0.4761 0.8073 0.151 Uiso 0.762(6) 1 calc PR A 1
C29A C 0.8976(7) 0.5181(4) 0.7082(7) 0.121(3) Uani 0.762(6) 1 d PD A 1
H29A H 0.8830 0.5505 0.6597 0.145 Uiso 0.762(6) 1 calc PR A 1
H29B H 0.9174 0.4798 0.6748 0.145 Uiso 0.762(6) 1 calc PR A 1
C30A C 1.0205(8) 0.5352(5) 0.7794(9) 0.132(4) Uani 0.762(6) 1 d PD A 1
H30A H 1.0947 0.5500 0.7436 0.198 Uiso 0.762(6) 1 calc PR A 1
H30B H 1.0502 0.4991 0.8163 0.198 Uiso 0.762(6) 1 calc PR A 1
H30C H 0.9936 0.5670 0.8228 0.198 Uiso 0.762(6) 1 calc PR A 1
N4B N 0.586(3) 0.5426(12) 0.6435(16) 0.0874(16) Uani 0.238(6) 1 d PD A 2
C21B C 0.5759(16) 0.6052(8) 0.5142(10) 0.057(5) Uani 0.238(6) 1 d PGD A 2
C22B C 0.5962(17) 0.6212(7) 0.4186(10) 0.0735(19) Uani 0.238(6) 1 d PGD A 2
H22B H 0.5554 0.6568 0.3913 0.088 Uiso 0.238(6) 1 calc PR A 2
C23B C 0.678(2) 0.5840(10) 0.3639(10) 0.107(3) Uani 0.238(6) 1 d PGD A 2
H23B H 0.6912 0.5946 0.2999 0.128 Uiso 0.238(6) 1 calc PR A 2
C24B C 0.739(2) 0.5307(10) 0.4047(15) 0.135(4) Uani 0.238(6) 1 d PGD A 2
H24B H 0.7931 0.5058 0.3681 0.162 Uiso 0.238(6) 1 calc PR A 2
C25B C 0.718(3) 0.5147(9) 0.5003(16) 0.118(3) Uani 0.238(6) 1 d PGD A 2
H25B H 0.7592 0.4791 0.5277 0.141 Uiso 0.238(6) 1 calc PR A 2
C26B C 0.637(2) 0.5520(9) 0.5551(11) 0.0828(17) Uani 0.238(6) 1 d PGD A 2
C27B C 0.631(2) 0.4857(16) 0.699(3) 0.150(4) Uani 0.238(6) 1 d PD A 2
H27C H 0.5866 0.4491 0.6692 0.180 Uiso 0.238(6) 1 calc PR A 2
H27D H 0.6069 0.4886 0.7656 0.180 Uiso 0.238(6) 1 calc PR A 2
C28B C 0.797(2) 0.4819(11) 0.694(2) 0.125(4) Uani 0.238(6) 1 d PD A 2
H28C H 0.8309 0.4405 0.7096 0.151 Uiso 0.238(6) 1 calc PR A 2
H28D H 0.8235 0.4932 0.6298 0.151 Uiso 0.238(6) 1 calc PR A 2
C29B C 0.852(2) 0.5275(13) 0.768(2) 0.121(3) Uani 0.238(6) 1 d PD A 2
H29C H 0.7861 0.5328 0.8173 0.145 Uiso 0.238(6) 1 calc PR A 2
H29D H 0.8645 0.5675 0.7377 0.145 Uiso 0.238(6) 1 calc PR A 2
C30B C 0.990(3) 0.5044(18) 0.817(3) 0.132(4) Uani 0.238(6) 1 d PD A 2
H30D H 1.0153 0.5294 0.8728 0.198 Uiso 0.238(6) 1 calc PR A 2
H30E H 1.0593 0.5076 0.7711 0.198 Uiso 0.238(6) 1 calc PR A 2
H30F H 0.9806 0.4619 0.8359 0.198 Uiso 0.238(6) 1 calc PR A 2

loop_
_atom_site_aniso_label
_atom_site_aniso_U_11
_atom_site_aniso_U_22
_atom_site_aniso_U_33
_atom_site_aniso_U_23
_atom_site_aniso_U_13
_atom_site_aniso_U_12
Se1 0.0791(3) 0.1005(4) 0.0861(3) -0.0079(3) -0.0055(2) 0.0322(2)
Se2 0.0872(4) 0.2040(8) 0.0928(4) 0.0551(4) 0.0052(3) 0.0035(4)
N1 0.0710(18) 0.0690(18) 0.0598(16) 0.0020(14) 0.0001(14) 0.0011(14)
N2 0.0607(16) 0.0646(17) 0.0647(17) 0.0060(13) -0.0051(13) 0.0059(13)
N3 0.0581(16) 0.0722(18) 0.0650(17) -0.0033(14) -0.0062(13) 0.0032(14)
C1 0.0643(19) 0.0632(19) 0.0591(18) 0.0078(15) -0.0024(15) 0.0060(15)
C2 0.086(3) 0.062(2) 0.074(2) 0.0050(18) 0.019(2) -0.0004(19)
C3 0.128(4) 0.072(3) 0.100(3) -0.004(2) 0.048(3) 0.002(3)
C4 0.168(6) 0.072(3) 0.156(6) 0.002(3) 0.088(5) 0.017(4)
C5 0.101(4) 0.085(3) 0.185(7) 0.031(4) 0.063(4) 0.026(3)
C6 0.068(2) 0.078(3) 0.137(4) 0.035(3) 0.024(3) 0.014(2)
C7 0.0622(19) 0.063(2) 0.082(2) 0.0131(18) 0.0132(18) 0.0057(16)
C8 0.097(3) 0.086(3) 0.062(2) 0.0049(19) -0.016(2) -0.009(2)
C9 0.109(4) 0.101(4) 0.123(4) 0.010(3) -0.044(3) -0.015(3)
C10 0.108(5) 0.101(5) 0.270(11) 0.019(6) -0.025(6) -0.015(4)
C11 0.117(5) 0.085(4) 0.224(9) -0.013(5) 0.021(5) -0.006(3)
C12 0.076(2) 0.065(2) 0.076(2) 0.0047(18) -0.0183(19) -0.0040(18)
C13 0.063(2) 0.0611(19) 0.068(2) 0.0011(16) -0.0082(16) 0.0032(15)
C14 0.0563(19) 0.081(2) 0.078(2) 0.001(2) -0.0100(17) -0.0007(18)
C15 0.066(2) 0.082(3) 0.085(3) 0.007(2) 0.0027(19) -0.0110(19)
C16 0.072(2) 0.074(2) 0.068(2) 0.0062(18) -0.0012(18) 0.0050(18)
C17 0.0598(18) 0.069(2) 0.0613(19) -0.0080(16) -0.0066(15) 0.0080(16)
C18 0.0604(19) 0.064(2) 0.070(2) -0.0021(17) -0.0071(16) -0.0012(16)
C19 0.066(2) 0.075(2) 0.072(2) -0.0074(18) -0.0160(18) 0.0054(18)
C20 0.0556(19) 0.085(3) 0.089(3) 0.016(2) -0.0112(18) -0.0057(18)
N4A 0.057(2) 0.065(3) 0.137(5) 0.021(3) -0.009(3) -0.008(2)
C21A 0.062(4) 0.071(3) 0.084(4) -0.009(3) -0.013(3) -0.005(3)
C22A 0.077(3) 0.092(4) 0.066(3) -0.014(3) -0.005(2) -0.010(3)
C23A 0.079(3) 0.159(8) 0.083(4) -0.037(5) 0.009(3) -0.011(5)
C24A 0.083(4) 0.203(11) 0.118(7) -0.076(7) -0.002(4) 0.022(6)
C25A 0.071(3) 0.109(6) 0.168(8) -0.063(5) -0.019(5) 0.017(4)
C26A 0.053(2) 0.075(3) 0.117(5) -0.023(3) -0.015(3) 0.002(2)
C27A 0.079(4) 0.081(4) 0.283(11) 0.081(5) -0.032(5) -0.013(3)
C28A 0.087(4) 0.098(6) 0.188(10) 0.061(6) -0.014(5) 0.006(4)
C29A 0.077(4) 0.118(5) 0.166(8) -0.046(5) -0.006(4) 0.013(4)
C30A 0.078(4) 0.152(10) 0.163(9) -0.031(7) -0.012(5) 0.008(5)
N4B 0.057(2) 0.065(3) 0.137(5) 0.021(3) -0.009(3) -0.008(2)
C21B 0.038(8) 0.073(10) 0.061(10) -0.042(8) -0.002(7) -0.005(7)
C22B 0.062(4) 0.071(3) 0.084(4) -0.009(3) -0.013(3) -0.005(3)
C23B 0.079(3) 0.159(8) 0.083(4) -0.037(5) 0.009(3) -0.011(5)
C24B 0.083(4) 0.203(11) 0.118(7) -0.076(7) -0.002(4) 0.022(6)
C25B 0.071(3) 0.109(6) 0.168(8) -0.063(5) -0.019(5) 0.017(4)
C26B 0.053(2) 0.075(3) 0.117(5) -0.023(3) -0.015(3) 0.002(2)
C27B 0.079(4) 0.081(4) 0.283(11) 0.081(5) -0.032(5) -0.013(3)
C28B 0.087(4) 0.098(6) 0.188(10) 0.061(6) -0.014(5) 0.006(4)
C29B 0.077(4) 0.118(5) 0.166(8) -0.046(5) -0.006(4) 0.013(4)
C30B 0.078(4) 0.152(10) 0.163(9) -0.031(7) -0.012(5) 0.008(5)

loop_
_atom_type_symbol
_atom_type_description
_atom_type_scat_dispersion_real
_atom_type_scat_dispersion_imag
_atom_type_scat_source
C C 0.0181 0.0091 'International Tables Vol C Tables 4.2.6.8 and 6.1.1.4'
H H 0.0000 0.0000 'International Tables Vol C Tables 4.2.6.8 and 6.1.1.4'
N N 0.0311 0.0180 'International Tables Vol C Tables 4.2.6.8 and 6.1.1.4'
Se Se -0.7943 1.1372 'International Tables Vol C Tables 4.2.6.8 and 6.1.1.4'

loop_
_geom_angle_atom_site_label_1
_geom_angle_atom_site_label_2
_geom_angle_atom_site_label_3
_geom_angle
C1 N1 C2 109.2(3)
C1 N1 C8 124.1(4)
C2 N1 C8 126.6(4)
C1 N2 C7 110.0(3)
C1 N2 C12 125.5(3)
C7 N2 C12 124.5(3)
C21A N3 C20 113.3(4)
C21A N3 C21B 14.2(8)
C20 N3 C21B 99.7(7)
C21A N3 C19 121.2(4)
C20 N3 C19 125.4(4)
C21B N3 C19 134.8(7)
N2 C1 N1 107.0(3)
N2 C1 Se1 126.4(3)
N1 C1 Se1 126.6(3)
C7 C2 C3 121.9(5)
C7 C2 N1 107.1(3)
C3 C2 N1 131.0(5)
C4 C3 C2 115.8(6)
C4 C3 H3A 122.1
C2 C3 H3A 122.1
C5 C4 C3 122.2(6)
C5 C4 H4A 118.9
C3 C4 H4A 118.9
C4 C5 C6 122.5(6)
C4 C5 H5A 118.7
C6 C5 H5A 118.7
C5 C6 C7 114.9(6)
C5 C6 H6A 122.5
C7 C6 H6A 122.5
C2 C7 N2 106.8(3)
C2 C7 C6 122.6(4)
N2 C7 C6 130.6(4)
N1 C8 C9 112.5(4)
N1 C8 H8A 109.1
C9 C8 H8A 109.1
N1 C8 H8B 109.1
C9 C8 H8B 109.1
H8A C8 H8B 107.8
C10 C9 C8 117.2(6)
C10 C9 H9A 108.0
C8 C9 H9A 108.0
C10 C9 H9B 108.0
C8 C9 H9B 108.0
H9A C9 H9B 107.2
C9 C10 C11 119.2(7)
C9 C10 H10A 120.4
C11 C10 H10A 120.4
C10 C11 H11A 109.5
C10 C11 H11B 109.5
H11A C11 H11B 109.5
C10 C11 H11C 109.5
H11A C11 H11C 109.5
H11B C11 H11C 109.5
N2 C12 C13 113.1(3)
N2 C12 H12A 109.0
C13 C12 H12A 109.0
N2 C12 H12B 109.0
C13 C12 H12B 109.0
H12A C12 H12B 107.8
C14 C13 C18 118.6(4)
C14 C13 C12 121.6(3)
C18 C13 C12 119.8(4)
C13 C14 C15 120.7(4)
C13 C14 H14A 119.7
C15 C14 H14A 119.7
C14 C15 C16 120.0(4)
C14 C15 H15A 120.0
C16 C15 H15A 120.0
C17 C16 C15 119.8(4)
C17 C16 H16A 120.1
C15 C16 H16A 120.1
C18 C17 C16 119.8(3)
C18 C17 C19 120.1(4)
C16 C17 C19 120.1(4)
C17 C18 C13 121.1(4)
C17 C18 H18A 119.4
C13 C18 H18A 119.4
N3 C19 C17 112.0(3)
N3 C19 H19A 109.2
C17 C19 H19A 109.2
N3 C19 H19B 109.2
C17 C19 H19B 109.2
H19A C19 H19B 107.9
N4B C20 N3 118.4(9)
N4B C20 N4A 15.7(9)
N3 C20 N4A 103.5(4)
N4B C20 Se2 116.0(9)
N3 C20 Se2 125.5(3)
N4A C20 Se2 131.0(4)
C20 N4A C26A 111.2(5)
C20 N4A C27A 121.6(8)
C26A N4A C27A 127.2(8)
N3 C21A C22A 134.0(3)
N3 C21A C26A 106.0(3)
C22A C21A C26A 120.0
C23A C22A C21A 120.0
C23A C22A H22A 120.0
C21A C22A H22A 120.0
C22A C23A C24A 120.0
C22A C23A H23A 120.0
C24A C23A H23A 120.0
C23A C24A C25A 120.0
C23A C24A H24A 120.0
C25A C24A H24A 120.0
C26A C25A C24A 120.0
C26A C25A H25A 120.0
C24A C25A H25A 120.0
N4A C26A C25A 134.0(4)
N4A C26A C21A 105.8(4)
C25A C26A C21A 120.0
N4A C27A C28A 112.5(7)
N4A C27A H27A 109.1
C28A C27A H27A 109.1
N4A C27A H27B 109.1
C28A C27A H27B 109.1
H27A C27A H27B 107.8
C29A C28A C27A 107.3(9)
C29A C28A H28A 110.3
C27A C28A H28A 110.3
C29A C28A H28B 110.3
C27A C28A H28B 110.3
H28A C28A H28B 108.5
C28A C29A C30A 110.9(8)
C28A C29A H29A 109.5
C30A C29A H29A 109.5
C28A C29A H29B 109.5
C30A C29A H29B 109.5
H29A C29A H29B 108.1
C20 N4B C26B 103.3(15)
C20 N4B C27B 139(2)
C26B N4B C27B 118(2)
C22B C21B C26B 120.0
C22B C21B N3 130.6(10)
C26B C21B N3 109.4(10)
C21B C22B C23B 120.0
C21B C22B H22B 120.0
C23B C22B H22B 120.0
C24B C23B C22B 120.0
C24B C23B H23B 120.0
C22B C23B H23B 120.0
C23B C24B C25B 120.0
C23B C24B H24B 120.0
C25B C24B H24B 120.0
C24B C25B C26B 120.0
C24B C25B H25B 120.0
C26B C25B H25B 120.0
N4B C26B C25B 131.4(13)
N4B C26B C21B 108.0(13)
C25B C26B C21B 120.0
N4B C27B C28B 106.0(17)
N4B C27B H27C 110.5
C28B C27B H27C 110.5
N4B C27B H27D 110.5
C28B C27B H27D 110.5
H27C C27B H27D 108.7
C29B C28B C27B 104(2)
C29B C28B H28C 110.9
C27B C28B H28C 110.9
C29B C28B H28D 110.9
C27B C28B H28D 110.9
H28C C28B H28D 109.0
C28B C29B C30B 109.8(19)
C28B C29B H29C 109.7
C30B C29B H29C 109.7
C28B C29B H29D 109.7
C30B C29B H29D 109.7
H29C C29B H29D 108.2
C29B C30B H30D 109.5
C29B C30B H30E 109.5
H30D C30B H30E 109.5
C29B C30B H30F 109.5
H30D C30B H30F 109.5
H30E C30B H30F 109.5

loop_
_geom_bond_atom_site_label_1
_geom_bond_atom_site_label_2
_geom_bond_distance
Se1 C1 1.833(4)
Se2 C20 1.842(5)
N1 C1 1.361(5)
N1 C2 1.391(5)
N1 C8 1.472(5)
N2 C1 1.358(5)
N2 C7 1.381(5)
N2 C12 1.446(5)
N3 C21A 1.347(5)
N3 C20 1.352(5)
N3 C21B 1.412(13)
N3 C19 1.456(5)
C2 C7 1.379(6)
C2 C3 1.384(6)
C3 C4 1.381(10)
C3 H3A 0.9300
C4 C5 1.378(11)
C4 H4A 0.9300
C5 C6 1.385(9)
C5 H5A 0.9300
C6 C7 1.393(6)
C6 H6A 0.9300
C8 C9 1.518(7)
C8 H8A 0.9700
C8 H8B 0.9700
C9 C10 1.435(9)
C9 H9A 0.9700
C9 H9B 0.9700
C10 C11 1.443(9)
C10 H10A 0.9300
C11 H11A 0.9600
C11 H11B 0.9600
C11 H11C 0.9600
C12 C13 1.514(5)
C12 H12A 0.9700
C12 H12B 0.9700
C13 C14 1.378(6)
C13 C18 1.395(5)
C14 C15 1.382(6)
C14 H14A 0.9300
C15 C16 1.390(6)
C15 H15A 0.9300
C16 C17 1.379(6)
C16 H16A 0.9300
C17 C18 1.375(5)
C17 C19 1.525(5)
C18 H18A 0.9300
C19 H19A 0.9700
C19 H19B 0.9700
C20 N4B 1.32(2)
C20 N4A 1.372(9)
N4A C26A 1.377(7)
N4A C27A 1.466(8)
C21A C22A 1.3900
C21A C26A 1.3900
C22A C23A 1.3900
C22A H22A 0.9300
C23A C24A 1.3900
C23A H23A 0.9300
C24A C25A 1.3900
C24A H24A 0.9300
C25A C26A 1.3900
C25A H25A 0.9300
C27A C28A 1.611(13)
C27A H27A 0.9700
C27A H27B 0.9700
C28A C29A 1.506(11)
C28A H28A 0.9700
C28A H28B 0.9700
C29A C30A 1.533(10)
C29A H29A 0.9700
C29A H29B 0.9700
C30A H30A 0.9600
C30A H30B 0.9600
C30A H30C 0.9600
N4B C26B 1.368(15)
N4B C27B 1.488(17)
C21B C22B 1.3900
C21B C26B 1.3900
C22B C23B 1.3900
C22B H22B 0.9300
C23B C24B 1.3900
C23B H23B 0.9300
C24B C25B 1.3900
C24B H24B 0.9300
C25B C26B 1.3900
C25B H25B 0.9300
C27B C28B 1.63(2)
C27B H27C 0.9700
C27B H27D 0.9700
C28B C29B 1.487(19)
C28B H28C 0.9700
C28B H28D 0.9700
C29B C30B 1.536(19)
C29B H29C 0.9700
C29B H29D 0.9700
C30B H30D 0.9600
C30B H30E 0.9600
C30B H30F 0.9600

loop_
_geom_torsion_atom_site_label_1
_geom_torsion_atom_site_label_2
_geom_torsion_atom_site_label_3
_geom_torsion_atom_site_label_4
_geom_torsion
C7 N2 C1 N1 -0.7(4)
C12 N2 C1 N1 176.8(3)
C7 N2 C1 Se1 179.0(3)
C12 N2 C1 Se1 -3.5(6)
C2 N1 C1 N2 0.3(4)
C8 N1 C1 N2 -176.1(3)
C2 N1 C1 Se1 -179.5(3)
C8 N1 C1 Se1 4.2(5)
C1 N1 C2 C7 0.2(4)
C8 N1 C2 C7 176.5(4)
C1 N1 C2 C3 -179.4(4)
C8 N1 C2 C3 -3.2(7)
C7 C2 C3 C4 -1.5(7)
N1 C2 C3 C4 178.2(5)
C2 C3 C4 C5 1.9(8)
C3 C4 C5 C6 -1.4(10)
C4 C5 C6 C7 0.2(8)
C3 C2 C7 N2 179.0(4)
N1 C2 C7 N2 -0.7(4)
C3 C2 C7 C6 0.5(6)
N1 C2 C7 C6 -179.2(4)
C1 N2 C7 C2 0.9(4)
C12 N2 C7 C2 -176.6(3)
C1 N2 C7 C6 179.3(4)
C12 N2 C7 C6 1.8(7)
C5 C6 C7 C2 0.2(6)
C5 C6 C7 N2 -178.0(4)
C1 N1 C8 C9 -88.5(5)
C2 N1 C8 C9 95.8(5)
N1 C8 C9 C10 -56.8(8)
C8 C9 C10 C11 -173.6(7)
C1 N2 C12 C13 112.5(4)
C7 N2 C12 C13 -70.4(5)
N2 C12 C13 C14 -49.2(6)
N2 C12 C13 C18 133.1(4)
C18 C13 C14 C15 0.9(6)
C12 C13 C14 C15 -176.8(4)
C13 C14 C15 C16 -0.5(7)
C14 C15 C16 C17 -0.5(7)
C15 C16 C17 C18 1.1(6)
C15 C16 C17 C19 -180.0(4)
C16 C17 C18 C13 -0.7(6)
C19 C17 C18 C13 -179.6(4)
C14 C13 C18 C17 -0.3(6)
C12 C13 C18 C17 177.4(4)
C21A N3 C19 C17 76.4(5)
C20 N3 C19 C17 -105.9(4)
C21B N3 C19 C17 71.1(11)
C18 C17 C19 N3 -115.7(4)
C16 C17 C19 N3 65.4(5)
C21A N3 C20 N4B -6.3(16)
C21B N3 C20 N4B -2.0(17)
C19 N3 C20 N4B 175.9(15)
C21A N3 C20 N4A -1.1(6)
C21B N3 C20 N4A 3.3(8)
C19 N3 C20 N4A -178.9(5)
C21A N3 C20 Se2 177.6(3)
C21B N3 C20 Se2 -178.0(7)
C19 N3 C20 Se2 -0.2(6)
N4B C20 N4A C26A 161(6)
N3 C20 N4A C26A -2.0(7)
Se2 C20 N4A C26A 179.4(4)
N4B C20 N4A C27A -17(5)
N3 C20 N4A C27A 179.9(6)
Se2 C20 N4A C27A 1.3(10)
C20 N3 C21A C22A -177.2(4)
C21B N3 C21A C22A 165(4)
C19 N3 C21A C22A 0.8(7)
C20 N3 C21A C26A 3.6(4)
C21B N3 C21A C26A -14(3)
C19 N3 C21A C26A -178.5(3)
N3 C21A C22A C23A -179.2(6)
C26A C21A C22A C23A 0.0
C21A C22A C23A C24A 0.0
C22A C23A C24A C25A 0.0
C23A C24A C25A C26A 0.0
C20 N4A C26A C25A 179.4(4)
C27A N4A C26A C25A -2.6(12)
C20 N4A C26A C21A 4.1(7)
C27A N4A C26A C21A -177.9(7)
C24A C25A C26A N4A -174.8(7)
C24A C25A C26A C21A 0.0
N3 C21A C26A N4A -4.5(5)
C22A C21A C26A N4A 176.1(5)
N3 C21A C26A C25A 179.4(4)
C22A C21A C26A C25A 0.0
C20 N4A C27A C28A -78.4(10)
C26A N4A C27A C28A 103.8(12)
N4A C27A C28A C29A -73.4(11)
C27A C28A C29A C30A 177.7(8)
N3 C20 N4B C26B 8(3)
N4A C20 N4B C26B -11(4)
Se2 C20 N4B C26B -175.5(14)
N3 C20 N4B C27B 178(3)
N4A C20 N4B C27B 159(9)
Se2 C20 N4B C27B -5(4)
C21A N3 C21B C22B -19(2)
C20 N3 C21B C22B 177.1(12)
C19 N3 C21B C22B -0.4(19)
C21A N3 C21B C26B 158(4)
C20 N3 C21B C26B -5.1(9)
C19 N3 C21B C26B 177.4(9)
C26B C21B C22B C23B 0.0
N3 C21B C22B C23B 177.6(16)
C21B C22B C23B C24B 0.0
C22B C23B C24B C25B 0.0
C23B C24B C25B C26B 0.0
C20 N4B C26B C25B 178.9(12)
C27B N4B C26B C25B 6(4)
C20 N4B C26B C21B -11(2)
C27B N4B C26B C21B 177(2)
C24B C25B C26B N4B 169(3)
C24B C25B C26B C21B 0.0
C22B C21B C26B N4B -172(2)
N3 C21B C26B N4B 10.2(19)
C22B C21B C26B C25B 0.0
N3 C21B C26B C25B -178.0(13)
C20 N4B C27B C28B -123(3)
C26B N4B C27B C28B 46(4)
N4B C27B C28B C29B 79(3)
C27B C28B C29B C30B 146(3)
